data_4068047
loop_
_publ_author_name
'Khlebnikov, Vsevolod'
'Meduri, Angelo'
'Mueller-Bunz, Helge'
'Montini, Tiziano'
'Fornasiero, Paolo'
'Zangrando, Ennio'
'Milani, Barbara'
'Albrecht, Martin'

_publ_section_title
;
 Palladium Carbene Complexes for Selective Alkene Di- and Oligomerization
;
_journal_issue 3
_journal_name_full Organometallics
_journal_page_first 976
_journal_paper_doi 10.1021/om201027y
_journal_volume 31
_journal_year 2012
_chemical_formula_moiety 'C22 H25 N5 Pd, 2 (F6 P), C2 H3 N'
_chemical_formula_sum 'C24 H28 F12 N6 P2 Pd'
_chemical_formula_weight 796.86
_chemical_name_systematic
; 
 ? 
;
_space_group_IT_number 2
_symmetry_cell_setting triclinic
_symmetry_space_group_name_Hall '-P 1'
_symmetry_space_group_name_H-M 'P -1'
_atom_sites_solution_hydrogens geom
_atom_sites_solution_primary direct
_atom_sites_solution_secondary difmap
_audit_creation_method SHELXL-97
_cell_angle_alpha 81.319(2)
_cell_angle_beta 81.008(2)
_cell_angle_gamma 72.485(2)
_cell_formula_units_Z 2
_cell_length_a 9.4553(10)
_cell_length_b 11.9013(12)
_cell_length_c 14.6164(15)
_cell_measurement_reflns_used 9693
_cell_measurement_temperature 100(2)
_cell_measurement_theta_max 28.29
_cell_measurement_theta_min 2.27
_cell_volume 1539.8(3)
_computing_cell_refinement 'Bruker SAINT'
_computing_data_collection 'Bruker SMART'
_computing_data_reduction 'Bruker SAINT'
_computing_structure_refinement 'SHELXL-97 (Sheldrick, 2008)'
_computing_structure_solution 'SHELXS-97 (Sheldrick, 2008)'
_diffrn_ambient_temperature 100(2)
_diffrn_detector_area_resol_mean 8.366
_diffrn_measured_fraction_theta_full 0.995
_diffrn_measured_fraction_theta_max 0.995
_diffrn_measurement_device_type 'CCD area detector'
_diffrn_measurement_method '\f and \w scans'
_diffrn_radiation_monochromator graphite
_diffrn_radiation_source 'sealed tube'
_diffrn_radiation_type MoK\a
_diffrn_radiation_wavelength 0.71073
_diffrn_reflns_av_R_equivalents 0.0221
_diffrn_reflns_av_sigmaI/netI 0.0184
_diffrn_reflns_limit_h_max 12
_diffrn_reflns_limit_h_min -12
_diffrn_reflns_limit_k_max 15
_diffrn_reflns_limit_k_min -15
_diffrn_reflns_limit_l_max 19
_diffrn_reflns_limit_l_min -19
_diffrn_reflns_number 31735
_diffrn_reflns_theta_full 28.32
_diffrn_reflns_theta_max 28.32
_diffrn_reflns_theta_min 2.47
_exptl_absorpt_coefficient_mu 0.806
_exptl_absorpt_correction_T_max 0.9237
_exptl_absorpt_correction_T_min 0.7668
_exptl_absorpt_correction_type multi-scan
_exptl_absorpt_process_details
; 
 SADABS v.2.10 (Bruker,2003) was used for absorption correction. 
 R(int) for selected reflections was 0.045 before and 0.022 after 
 correction. The ratio of minimum to maximum transmission is 0.830119. 
 The \l/2 correction factor is 0.0015.
;
_exptl_crystal_colour colorless
_exptl_crystal_density_diffrn 1.719
_exptl_crystal_density_method 'not measured'
_exptl_crystal_description rod
_exptl_crystal_F_000 796
_exptl_crystal_size_max 0.60
_exptl_crystal_size_mid 0.40
_exptl_crystal_size_min 0.10
_refine_diff_density_max 0.664
_refine_diff_density_min -0.325
_refine_diff_density_rms 0.074
_refine_ls_extinction_method none
_refine_ls_goodness_of_fit_ref 1.059
_refine_ls_hydrogen_treatment constr
_refine_ls_matrix_type full
_refine_ls_number_parameters 412
_refine_ls_number_reflns 7636
_refine_ls_number_restraints 0
_refine_ls_restrained_S_all 1.059
_refine_ls_R_factor_all 0.0263
_refine_ls_R_factor_gt 0.0250
_refine_ls_shift/su_max 0.003
_refine_ls_shift/su_mean 0.000
_refine_ls_structure_factor_coef Fsqd
_refine_ls_weighting_details 'calc w=1/[\s^2^(Fo^2^)+(0.0356P)^2^+0.9169P] where P=(Fo^2^+2Fc^2^)/3'
_refine_ls_weighting_scheme calc
_refine_ls_wR_factor_gt 0.0642
_refine_ls_wR_factor_ref 0.0650
_reflns_number_gt 7302
_reflns_number_total 7636
_reflns_threshold_expression I>2\s(I)
_cod_data_source_file om201027y_si_002.cif
_cod_data_source_block alb12(4a)
_cod_database_code 4068047

loop_
_symmetry_equiv_pos_as_xyz
'x, y, z'
'-x, -y, -z'

loop_
_atom_site_label
_atom_site_type_symbol
_atom_site_fract_x
_atom_site_fract_y
_atom_site_fract_z
_atom_site_U_iso_or_equiv
_atom_site_adp_type
_atom_site_occupancy
_atom_site_symmetry_multiplicity
_atom_site_calc_flag
_atom_site_refinement_flags
Pd Pd 0.588207(12) 0.692526(9) 0.635383(7) 0.01416(4) Uani 1 1 d .
C1 C 0.64147(18) 0.55415(14) 0.86684(10) 0.0176(3) Uani 1 1 d .
C2 C 0.78164(18) 0.48232(15) 0.88873(11) 0.0202(3) Uani 1 1 d .
C7 C 0.91307(19) 0.53058(16) 0.88454(13) 0.0258(3) Uani 1 1 d .
H7A H 0.9003 0.5743 0.9384 0.039 Uiso 1 1 calc R
H7B H 0.9192 0.5839 0.8270 0.039 Uiso 1 1 calc R
H7C H 1.0051 0.4649 0.8856 0.039 Uiso 1 1 calc R
C3 C 0.7974(2) 0.36162(15) 0.91211(11) 0.0233(3) Uani 1 1 d .
H3 H 0.8908 0.3109 0.9285 0.028 Uiso 1 1 calc R
C4 C 0.6811(2) 0.31320(15) 0.91228(11) 0.0241(3) Uani 1 1 d .
C8 C 0.7041(2) 0.18156(16) 0.93651(14) 0.0331(4) Uani 1 1 d .
H8A H 0.8098 0.1395 0.9216 0.050 Uiso 1 1 calc R
H8B H 0.6435 0.1549 0.9004 0.050 Uiso 1 1 calc R
H8C H 0.6738 0.1648 1.0032 0.050 Uiso 1 1 calc R
C5 C 0.5432(2) 0.38859(15) 0.89040(11) 0.0223(3) Uani 1 1 d .
H5 H 0.4630 0.3560 0.8904 0.027 Uiso 1 1 calc R
C6 C 0.51999(18) 0.51021(14) 0.86857(10) 0.0186(3) Uani 1 1 d .
C9 C 0.36850(19) 0.59037(16) 0.84893(12) 0.0233(3) Uani 1 1 d .
H9A H 0.3717 0.6206 0.7827 0.035 Uiso 1 1 calc R
H9B H 0.3406 0.6570 0.8865 0.035 Uiso 1 1 calc R
H9C H 0.2946 0.5457 0.8648 0.035 Uiso 1 1 calc R
N1 N 0.62461(15) 0.67887(12) 0.84077(9) 0.0170(2) Uani 1 1 d .
C10 C 0.60667(17) 0.73856(14) 0.75516(10) 0.0165(3) Uani 1 1 d .
C11 C 0.63585(18) 0.75434(15) 0.90128(11) 0.0200(3) Uani 1 1 d .
H11 H 0.6493 0.7342 0.9654 0.024 Uiso 1 1 calc R
C12 C 0.62411(18) 0.86123(15) 0.85233(11) 0.0199(3) Uani 1 1 d .
H12 H 0.6276 0.9310 0.8749 0.024 Uiso 1 1 calc R
N2 N 0.60600(15) 0.84929(12) 0.76273(9) 0.0169(2) Uani 1 1 d .
C18 C 0.60027(18) 0.94041(14) 0.68349(11) 0.0190(3) Uani 1 1 d .
H18A H 0.6935 0.9186 0.6404 0.023 Uiso 1 1 calc R
H18B H 0.5929 1.0168 0.7057 0.023 Uiso 1 1 calc R
C13 C 0.46868(18) 0.95457(14) 0.63240(10) 0.0174(3) Uani 1 1 d .
C14 C 0.3741(2) 1.06538(14) 0.60929(11) 0.0218(3) Uani 1 1 d .
H14 H 0.3915 1.1339 0.6258 0.026 Uiso 1 1 calc R
C15 C 0.25394(19) 1.07672(15) 0.56201(11) 0.0229(3) Uani 1 1 d .
H15 H 0.1886 1.1527 0.5454 0.027 Uiso 1 1 calc R
C16 C 0.23068(18) 0.97539(15) 0.53934(12) 0.0227(3) Uani 1 1 d .
H16 H 0.1483 0.9806 0.5075 0.027 Uiso 1 1 calc R
C17 C 0.32880(17) 0.86680(15) 0.56366(11) 0.0197(3) Uani 1 1 d .
H17 H 0.3128 0.7973 0.5481 0.024 Uiso 1 1 calc R
N3 N 0.44724(14) 0.85609(12) 0.60905(9) 0.0161(2) Uani 1 1 d .
N4 N 0.57665(16) 0.65003(12) 0.50455(10) 0.0197(3) Uani 1 1 d .
C19 C 0.57967(18) 0.62550(14) 0.43235(11) 0.0198(3) Uani 1 1 d .
C20 C 0.5819(2) 0.59720(17) 0.33836(12) 0.0276(4) Uani 1 1 d .
H20A H 0.4858 0.6393 0.3154 0.041 Uiso 1 1 calc R
H20B H 0.5993 0.5116 0.3395 0.041 Uiso 1 1 calc R
H20C H 0.6621 0.6217 0.2971 0.041 Uiso 1 1 calc R
N5 N 0.72699(15) 0.53166(12) 0.66024(9) 0.0186(3) Uani 1 1 d .
C21 C 0.81231(19) 0.44121(15) 0.66607(11) 0.0215(3) Uani 1 1 d .
C22 C 0.9216(2) 0.32595(17) 0.67484(14) 0.0337(4) Uani 1 1 d .
H22A H 1.0165 0.3306 0.6386 0.051 Uiso 1 1 calc R
H22B H 0.8857 0.2679 0.6513 0.051 Uiso 1 1 calc R
H22C H 0.9366 0.3015 0.7405 0.051 Uiso 1 1 calc R
P1 P 0.05752(5) 0.66957(4) 0.60209(3) 0.02010(9) Uani 1 1 d .
F1 F 0.16786(12) 0.68807(10) 0.66784(7) 0.0292(2) Uani 1 1 d .
F2 F -0.05278(13) 0.65166(11) 0.53654(8) 0.0339(3) Uani 1 1 d .
F3 F 0.03929(12) 0.80128(9) 0.55150(8) 0.0305(2) Uani 1 1 d .
F4 F -0.08155(12) 0.71875(11) 0.67694(8) 0.0336(2) Uani 1 1 d .
F5 F 0.07622(13) 0.53797(10) 0.65179(9) 0.0345(3) Uani 1 1 d .
F6 F 0.19858(13) 0.62212(11) 0.52714(8) 0.0350(3) Uani 1 1 d .
P2 P 0.26833(5) 0.14323(4) 0.86641(3) 0.02352(9) Uani 1 1 d .
F7 F 0.30446(12) 0.01584(10) 0.83051(8) 0.0313(2) Uani 1 1 d .
F8 F 0.23343(14) 0.27204(10) 0.90083(8) 0.0356(3) Uani 1 1 d .
F9 F 0.42326(14) 0.15761(11) 0.81000(9) 0.0382(3) Uani 1 1 d .
F10 F 0.35291(16) 0.08407(11) 0.95487(8) 0.0395(3) Uani 1 1 d .
F11 F 0.11556(15) 0.12856(14) 0.92186(12) 0.0578(4) Uani 1 1 d .
F12 F 0.18782(18) 0.20397(13) 0.77632(10) 0.0567(4) Uani 1 1 d .
N6 N 0.8723(3) 1.0464(2) 0.70323(18) 0.0563(6) Uani 1 1 d .
C23 C 0.9392(3) 0.9799(2) 0.75566(19) 0.0456(6) Uani 1 1 d .
C24 C 1.0242(3) 0.8949(3) 0.8236(2) 0.0570(7) Uani 1 1 d .
H24A H 1.0546 0.8158 0.8026 0.086 Uiso 1 1 calc R
H24B H 0.9621 0.8939 0.8839 0.086 Uiso 1 1 calc R
H24C H 1.1132 0.9176 0.8302 0.086 Uiso 1 1 calc R

loop_
_atom_site_aniso_label
_atom_site_aniso_U_11
_atom_site_aniso_U_22
_atom_site_aniso_U_33
_atom_site_aniso_U_23
_atom_site_aniso_U_13
_atom_site_aniso_U_12
Pd 0.01650(6) 0.01339(6) 0.01220(6) -0.00061(4) -0.00328(4) -0.00325(4)
C1 0.0230(7) 0.0164(7) 0.0121(6) 0.0007(5) -0.0031(5) -0.0041(6)
C2 0.0226(8) 0.0219(8) 0.0140(7) 0.0006(6) -0.0031(6) -0.0041(6)
C7 0.0228(8) 0.0269(8) 0.0260(8) 0.0025(7) -0.0083(7) -0.0047(7)
C3 0.0263(8) 0.0220(8) 0.0161(7) 0.0016(6) -0.0035(6) -0.0001(6)
C4 0.0332(9) 0.0191(8) 0.0170(7) 0.0000(6) -0.0006(6) -0.0051(7)
C8 0.0416(11) 0.0176(8) 0.0355(10) 0.0016(7) -0.0022(8) -0.0048(7)
C5 0.0288(8) 0.0235(8) 0.0151(7) -0.0008(6) -0.0007(6) -0.0099(7)
C6 0.0220(7) 0.0220(8) 0.0111(6) -0.0018(5) -0.0015(5) -0.0055(6)
C9 0.0216(8) 0.0258(8) 0.0217(8) -0.0013(6) -0.0039(6) -0.0056(6)
N1 0.0194(6) 0.0167(6) 0.0138(6) -0.0005(5) -0.0034(5) -0.0032(5)
C10 0.0158(7) 0.0178(7) 0.0150(7) -0.0010(5) -0.0026(5) -0.0032(5)
C11 0.0232(8) 0.0225(8) 0.0139(7) -0.0031(6) -0.0042(6) -0.0042(6)
C12 0.0225(7) 0.0213(8) 0.0161(7) -0.0042(6) -0.0050(6) -0.0043(6)
N2 0.0200(6) 0.0166(6) 0.0135(6) -0.0005(5) -0.0036(5) -0.0040(5)
C18 0.0253(8) 0.0162(7) 0.0162(7) 0.0019(5) -0.0057(6) -0.0071(6)
C13 0.0208(7) 0.0177(7) 0.0126(6) -0.0002(5) -0.0008(5) -0.0049(6)
C14 0.0304(9) 0.0169(7) 0.0163(7) 0.0001(6) -0.0029(6) -0.0047(6)
C15 0.0243(8) 0.0202(8) 0.0186(7) 0.0027(6) -0.0026(6) -0.0004(6)
C16 0.0184(7) 0.0252(8) 0.0213(8) 0.0027(6) -0.0035(6) -0.0035(6)
C17 0.0176(7) 0.0220(8) 0.0195(7) 0.0008(6) -0.0025(6) -0.0072(6)
N3 0.0169(6) 0.0165(6) 0.0138(6) 0.0009(5) -0.0018(5) -0.0044(5)
N4 0.0236(7) 0.0165(6) 0.0187(6) -0.0005(5) -0.0063(5) -0.0040(5)
C19 0.0227(8) 0.0164(7) 0.0205(8) 0.0000(6) -0.0059(6) -0.0052(6)
C20 0.0385(10) 0.0290(9) 0.0179(8) -0.0057(7) -0.0070(7) -0.0102(8)
N5 0.0214(6) 0.0183(6) 0.0164(6) -0.0025(5) -0.0037(5) -0.0049(5)
C21 0.0249(8) 0.0222(8) 0.0161(7) -0.0020(6) -0.0041(6) -0.0040(7)
C22 0.0377(10) 0.0246(9) 0.0278(9) -0.0025(7) -0.0052(8) 0.0079(8)
P1 0.0202(2) 0.0195(2) 0.02006(19) 0.00124(15) -0.00413(15) -0.00566(16)
F1 0.0292(5) 0.0367(6) 0.0252(5) 0.0022(4) -0.0118(4) -0.0130(5)
F2 0.0395(6) 0.0390(6) 0.0313(6) 0.0026(5) -0.0139(5) -0.0214(5)
F3 0.0299(6) 0.0232(5) 0.0391(6) 0.0094(4) -0.0129(5) -0.0105(4)
F4 0.0246(5) 0.0386(6) 0.0340(6) -0.0055(5) 0.0036(4) -0.0063(5)
F5 0.0371(6) 0.0221(5) 0.0426(7) 0.0091(5) -0.0096(5) -0.0094(5)
F6 0.0316(6) 0.0388(6) 0.0301(6) -0.0078(5) 0.0047(5) -0.0056(5)
P2 0.0223(2) 0.0240(2) 0.0226(2) -0.00632(16) -0.00773(16) 0.00019(16)
F7 0.0291(6) 0.0292(6) 0.0374(6) -0.0144(5) -0.0061(5) -0.0050(4)
F8 0.0431(7) 0.0241(5) 0.0362(6) -0.0093(5) -0.0139(5) 0.0032(5)
F9 0.0369(6) 0.0334(6) 0.0428(7) -0.0063(5) 0.0048(5) -0.0114(5)
F10 0.0598(8) 0.0296(6) 0.0241(5) -0.0034(5) -0.0173(5) 0.0009(5)
F11 0.0311(7) 0.0561(9) 0.0857(11) -0.0340(8) 0.0189(7) -0.0118(6)
F12 0.0650(9) 0.0497(8) 0.0472(8) -0.0151(6) -0.0404(7) 0.0176(7)
N6 0.0576(14) 0.0550(14) 0.0679(15) -0.0134(12) -0.0041(12) -0.0317(12)
C23 0.0426(12) 0.0517(14) 0.0545(14) -0.0259(12) 0.0053(11) -0.0270(11)
C24 0.0496(15) 0.0580(16) 0.0732(19) -0.0269(14) -0.0075(13) -0.0202(13)

loop_
_atom_type_symbol
_atom_type_description
_atom_type_scat_dispersion_real
_atom_type_scat_dispersion_imag
_atom_type_scat_source
C C 0.0033 0.0016 'International Tables Vol C Tables 4.2.6.8 and 6.1.1.4'
H H 0.0000 0.0000 'International Tables Vol C Tables 4.2.6.8 and 6.1.1.4'
N N 0.0061 0.0033 'International Tables Vol C Tables 4.2.6.8 and 6.1.1.4'
F F 0.0171 0.0103 'International Tables Vol C Tables 4.2.6.8 and 6.1.1.4'
P P 0.1023 0.0942 'International Tables Vol C Tables 4.2.6.8 and 6.1.1.4'
Pd Pd -0.9988 1.0072 'International Tables Vol C Tables 4.2.6.8 and 6.1.1.4'

loop_
_geom_angle_atom_site_label_1
_geom_angle_atom_site_label_2
_geom_angle_atom_site_label_3
_geom_angle
C10 Pd N5 92.57(6)
C10 Pd N3 87.83(6)
N5 Pd N3 179.57(5)
C10 Pd N4 176.58(6)
N5 Pd N4 88.34(5)
N3 Pd N4 91.25(5)
C6 C1 C2 122.97(15)
C6 C1 N1 119.43(14)
C2 C1 N1 117.60(14)
C3 C2 C1 117.10(15)
C3 C2 C7 120.45(15)
C1 C2 C7 122.42(15)
C2 C7 H7A 109.5
C2 C7 H7B 109.5
H7A C7 H7B 109.5
C2 C7 H7C 109.5
H7A C7 H7C 109.5
H7B C7 H7C 109.5
C4 C3 C2 122.08(16)
C4 C3 H3 119.0
C2 C3 H3 119.0
C3 C4 C5 118.66(16)
C3 C4 C8 120.23(17)
C5 C4 C8 121.11(17)
C4 C8 H8A 109.5
C4 C8 H8B 109.5
H8A C8 H8B 109.5
C4 C8 H8C 109.5
H8A C8 H8C 109.5
H8B C8 H8C 109.5
C6 C5 C4 121.78(16)
C6 C5 H5 119.1
C4 C5 H5 119.1
C5 C6 C1 117.37(15)
C5 C6 C9 120.79(15)
C1 C6 C9 121.84(15)
C6 C9 H9A 109.5
C6 C9 H9B 109.5
H9A C9 H9B 109.5
C6 C9 H9C 109.5
H9A C9 H9C 109.5
H9B C9 H9C 109.5
C10 N1 C11 109.59(13)
C10 N1 C1 126.86(13)
C11 N1 C1 123.40(13)
N2 C10 N1 105.79(13)
N2 C10 Pd 120.80(11)
N1 C10 Pd 133.39(12)
C12 C11 N1 107.28(14)
C12 C11 H11 126.4
N1 C11 H11 126.4
C11 C12 N2 106.27(14)
C11 C12 H12 126.9
N2 C12 H12 126.9
C10 N2 C12 111.06(13)
C10 N2 C18 123.15(13)
C12 N2 C18 125.58(13)
N2 C18 C13 111.02(13)
N2 C18 H18A 109.4
C13 C18 H18A 109.4
N2 C18 H18B 109.4
C13 C18 H18B 109.4
H18A C18 H18B 108.0
N3 C13 C14 121.23(15)
N3 C13 C18 118.00(14)
C14 C13 C18 120.76(14)
C13 C14 C15 119.95(16)
C13 C14 H14 120.0
C15 C14 H14 120.0
C14 C15 C16 118.78(15)
C14 C15 H15 120.6
C16 C15 H15 120.6
C17 C16 C15 119.01(16)
C17 C16 H16 120.5
C15 C16 H16 120.5
N3 C17 C16 122.07(15)
N3 C17 H17 119.0
C16 C17 H17 119.0
C13 N3 C17 118.95(14)
C13 N3 Pd 122.84(11)
C17 N3 Pd 118.18(11)
C19 N4 Pd 175.75(14)
N4 C19 C20 178.47(18)
C19 C20 H20A 109.5
C19 C20 H20B 109.5
H20A C20 H20B 109.5
C19 C20 H20C 109.5
H20A C20 H20C 109.5
H20B C20 H20C 109.5
C21 N5 Pd 173.55(13)
N5 C21 C22 179.17(18)
C21 C22 H22A 109.5
C21 C22 H22B 109.5
H22A C22 H22B 109.5
C21 C22 H22C 109.5
H22A C22 H22C 109.5
H22B C22 H22C 109.5
F5 P1 F4 90.38(7)
F5 P1 F2 90.19(6)
F4 P1 F2 90.05(7)
F5 P1 F3 179.59(8)
F4 P1 F3 89.99(7)
F2 P1 F3 89.63(6)
F5 P1 F6 90.36(7)
F4 P1 F6 178.90(7)
F2 P1 F6 90.75(7)
F3 P1 F6 89.27(6)
F5 P1 F1 90.01(6)
F4 P1 F1 89.84(7)
F2 P1 F1 179.78(7)
F3 P1 F1 90.18(6)
F6 P1 F1 89.36(6)
F10 P2 F11 90.71(9)
F10 P2 F12 178.23(9)
F11 P2 F12 91.00(10)
F10 P2 F7 90.27(6)
F11 P2 F7 90.52(7)
F12 P2 F7 90.16(7)
F10 P2 F9 89.34(7)
F11 P2 F9 179.76(8)
F12 P2 F9 88.96(9)
F7 P2 F9 89.25(6)
F10 P2 F8 90.27(6)
F11 P2 F8 90.30(7)
F12 P2 F8 89.28(7)
F7 P2 F8 179.01(7)
F9 P2 F8 89.93(7)
N6 C23 C24 179.5(3)
C23 C24 H24A 109.5
C23 C24 H24B 109.5
H24A C24 H24B 109.5
C23 C24 H24C 109.5
H24A C24 H24C 109.5
H24B C24 H24C 109.5

loop_
_geom_bond_atom_site_label_1
_geom_bond_atom_site_label_2
_geom_bond_distance
Pd C10 1.9592(15)
Pd N5 1.9866(14)
Pd N3 2.0215(13)
Pd N4 2.0774(14)
C1 C6 1.393(2)
C1 C2 1.399(2)
C1 N1 1.4421(19)
C2 C3 1.393(2)
C2 C7 1.508(2)
C7 H7A 0.9800
C7 H7B 0.9800
C7 H7C 0.9800
C3 C4 1.386(3)
C3 H3 0.9500
C4 C5 1.395(2)
C4 C8 1.510(2)
C8 H8A 0.9800
C8 H8B 0.9800
C8 H8C 0.9800
C5 C6 1.391(2)
C5 H5 0.9500
C6 C9 1.506(2)
C9 H9A 0.9800
C9 H9B 0.9800
C9 H9C 0.9800
N1 C10 1.3508(19)
N1 C11 1.388(2)
C10 N2 1.337(2)
C11 C12 1.344(2)
C11 H11 0.9500
C12 N2 1.3805(19)
C12 H12 0.9500
N2 C18 1.4579(19)
C18 C13 1.503(2)
C18 H18A 0.9900
C18 H18B 0.9900
C13 N3 1.348(2)
C13 C14 1.379(2)
C14 C15 1.383(2)
C14 H14 0.9500
C15 C16 1.384(3)
C15 H15 0.9500
C16 C17 1.378(2)
C16 H16 0.9500
C17 N3 1.353(2)
C17 H17 0.9500
N4 C19 1.131(2)
C19 C20 1.459(2)
C20 H20A 0.9800
C20 H20B 0.9800
C20 H20C 0.9800
N5 C21 1.135(2)
C21 C22 1.450(2)
C22 H22A 0.9800
C22 H22B 0.9800
C22 H22C 0.9800
P1 F5 1.5943(11)
P1 F4 1.5966(12)
P1 F2 1.5996(11)
P1 F3 1.6003(11)
P1 F6 1.6045(12)
P1 F1 1.6051(11)
P2 F10 1.5862(12)
P2 F11 1.5865(14)
P2 F12 1.5910(13)
P2 F7 1.6009(11)
P2 F9 1.6080(13)
P2 F8 1.6089(12)
N6 C23 1.132(4)
C23 C24 1.454(4)
C24 H24A 0.9800
C24 H24B 0.9800
C24 H24C 0.9800

loop_
_geom_torsion_atom_site_label_1
_geom_torsion_atom_site_label_2
_geom_torsion_atom_site_label_3
_geom_torsion_atom_site_label_4
_geom_torsion
C6 C1 C2 C3 0.7(2)
N1 C1 C2 C3 -178.83(14)
C6 C1 C2 C7 178.63(15)
N1 C1 C2 C7 -0.9(2)
C1 C2 C3 C4 1.2(2)
C7 C2 C3 C4 -176.81(16)
C2 C3 C4 C5 -1.5(2)
C2 C3 C4 C8 178.96(16)
C3 C4 C5 C6 0.0(2)
C8 C4 C5 C6 179.53(16)
C4 C5 C6 C1 1.7(2)
C4 C5 C6 C9 -177.55(15)
C2 C1 C6 C5 -2.1(2)
N1 C1 C6 C5 177.41(14)
C2 C1 C6 C9 177.18(15)
N1 C1 C6 C9 -3.3(2)
C6 C1 N1 C10 -69.8(2)
C2 C1 N1 C10 109.71(18)
C6 C1 N1 C11 115.17(17)
C2 C1 N1 C11 -65.3(2)
C11 N1 C10 N2 -0.32(17)
C1 N1 C10 N2 -175.93(14)
C11 N1 C10 Pd 178.22(12)
C1 N1 C10 Pd 2.6(2)
N5 Pd C10 N2 143.98(13)
N3 Pd C10 N2 -35.88(13)
N5 Pd C10 N1 -34.39(16)
N3 Pd C10 N1 145.76(16)
C10 N1 C11 C12 0.23(18)
C1 N1 C11 C12 176.01(14)
N1 C11 C12 N2 -0.04(18)
N1 C10 N2 C12 0.31(18)
Pd C10 N2 C12 -178.46(11)
N1 C10 N2 C18 175.21(13)
Pd C10 N2 C18 -3.6(2)
C11 C12 N2 C10 -0.17(18)
C11 C12 N2 C18 -174.92(15)
C10 N2 C18 C13 54.7(2)
C12 N2 C18 C13 -131.10(16)
N2 C18 C13 N3 -49.39(19)
N2 C18 C13 C14 131.38(15)
N3 C13 C14 C15 0.6(2)
C18 C13 C14 C15 179.77(15)
C13 C14 C15 C16 0.4(2)
C14 C15 C16 C17 -0.7(2)
C15 C16 C17 N3 0.0(2)
C14 C13 N3 C17 -1.3(2)
C18 C13 N3 C17 179.51(14)
C14 C13 N3 Pd 176.81(11)
C18 C13 N3 Pd -2.42(19)
C16 C17 N3 C13 1.0(2)
C16 C17 N3 Pd -177.19(12)
C10 Pd N3 C13 39.18(12)
N4 Pd N3 C13 -137.53(12)
C10 Pd N3 C17 -142.73(12)
N4 Pd N3 C17 40.57(12)
